data_1538859
loop_
_publ_author_name
'Kripyakevich, P.I.'
'Tylkina, M.A.'
'Savitskii, E.M.'

_publ_section_title
;
 A new compound in the Re-Zr system and its crystal structure
;
_journal_name_full
;
Izvestiya Vysshikh Uchebnykh Zavedenii, Tsvetnaya Metallurgiya
;
_journal_page_first 12
_journal_page_last 15
_journal_volume 1
_journal_year 1960
_chemical_formula_sum 'Re24 Zr5'
_space_group_IT_number 217
_symmetry_space_group_name_Hall 'I -4 2 3'
_symmetry_space_group_name_H-M 'I -4 3 m'
_cell_angle_alpha 90
_cell_angle_beta 90
_cell_angle_gamma 90
_cell_formula_units_Z 2
_cell_length_a 9.645
_cell_length_b 9.645
_cell_length_c 9.645
_cell_volume 897.236
_citation_journal_id_ASTM IVUTAK
_cod_data_source_file Kripyakevich_IVUTAK_1960_1608.cif
_cod_data_source_block Re24Zr5
_cod_original_cell_volume 897.2361
_cod_database_code 1538859

loop_
_symmetry_equiv_pos_as_xyz
x,y,z
y,-x,-z
-x,-y,z
-y,x,-z
x,-y,-z
-y,-x,z
-x,y,-z
y,x,z
z,x,y
x,-z,-y
-z,-x,y
-x,z,-y
z,-x,-y
-x,-z,y
-z,x,-y
x,z,y
y,z,x
y,-z,-x
-z,-y,x
-y,z,-x
z,y,x
-y,-z,x
-z,y,-x
z,-y,-x
x+1/2,y+1/2,z+1/2
y+1/2,-x+1/2,-z+1/2
-x+1/2,-y+1/2,z+1/2
-y+1/2,x+1/2,-z+1/2
x+1/2,-y+1/2,-z+1/2
-y+1/2,-x+1/2,z+1/2
-x+1/2,y+1/2,-z+1/2
y+1/2,x+1/2,z+1/2
z+1/2,x+1/2,y+1/2
x+1/2,-z+1/2,-y+1/2
-z+1/2,-x+1/2,y+1/2
-x+1/2,z+1/2,-y+1/2
z+1/2,-x+1/2,-y+1/2
-x+1/2,-z+1/2,y+1/2
-z+1/2,x+1/2,-y+1/2
x+1/2,z+1/2,y+1/2
y+1/2,z+1/2,x+1/2
y+1/2,-z+1/2,-x+1/2
-z+1/2,-y+1/2,x+1/2
-y+1/2,z+1/2,-x+1/2
z+1/2,y+1/2,x+1/2
-y+1/2,-z+1/2,x+1/2
-z+1/2,y+1/2,-x+1/2
z+1/2,-y+1/2,-x+1/2

loop_
_atom_site_label
_atom_site_type_symbol
_atom_site_fract_x
_atom_site_fract_y
_atom_site_fract_z
_atom_site_occupancy
_atom_site_U_iso_or_equiv
Re1 Re 0.356 0.356 0.042 1 0.0
Zr2 Zr 0.317 0.317 0.317 1 0.0
Re2 Re 0.089 0.089 0.278 1 0.0
Zr1 Zr 0 0 0 1 0.0
